data_7120237
loop_
_publ_author_name
'Zhao, Si-Si'
'Chen, Li'
'Wang, Lei'
'Xie, Zhigang'

_publ_section_title
;
 Two tetraphenylethene-containing coordination polymers for reversible
 mechanochromism
;
_journal_name_full 'Chem. Commun.'
_journal_paper_doi 10.1039/C7CC02139A
_journal_year 2017
_chemical_formula_moiety 'C46 H52 Cd Cl2 N4 O10'
_chemical_formula_sum 'C46 H52 Cd Cl2 N4 O10'
_chemical_formula_weight 1004.21
_chemical_name_common tppe-Cd
_chemical_name_systematic 2
_chemical_properties_physical ', Pressure-sensitive'
_space_group_crystal_system monoclinic
_space_group_IT_number 13
_space_group_name_Hall '-P 2yac'
_space_group_name_H-M_alt 'P 1 2/n 1'
_symmetry_space_group_name_Hall '-P 2yac'
_symmetry_space_group_name_H-M 'P 1 2/n 1'
_atom_sites_solution_hydrogens geom
_audit_creation_method SHELXL-2014/7
_audit_update_record
;
2017-06-02 deposited with the CCDC.
2017-06-06 downloaded from the CCDC.
;
_cell_angle_alpha 90
_cell_angle_beta 98.859(6)
_cell_angle_gamma 90
_cell_formula_units_Z 4
_cell_length_a 19.1291(10)
_cell_length_b 12.4363(6)
_cell_length_c 22.7970(15)
_cell_measurement_reflns_used 3063
_cell_measurement_temperature 298(2)
_cell_measurement_theta_max 22.7960
_cell_measurement_theta_min 3.5770
_cell_volume 5358.6(5)
_computing_cell_refinement CrysAlis
_computing_data_collection 'CrysAlis (Oxford Diffraction, 2006)'
_computing_data_reduction CrysAlis
_computing_structure_refinement 'SHELXL-2014/7 (Sheldrick, 2014)'
_computing_structure_solution 'SHELXL-2014/7 (Sheldrick, 2014)'
_diffrn_ambient_temperature 298(2)
_diffrn_detector_area_resol_mean 10.2375
_diffrn_measured_fraction_theta_full 0.995
_diffrn_measured_fraction_theta_max 0.850
_diffrn_measurement_device_type 'Xcalibur, Ruby, Gemini ultra'
_diffrn_measurement_method '\w scan'
_diffrn_radiation_type MoK\a
_diffrn_radiation_wavelength 0.71073
_diffrn_reflns_av_R_equivalents 0.0813
_diffrn_reflns_av_unetI/netI 0.2051
_diffrn_reflns_Laue_measured_fraction_full 0.995
_diffrn_reflns_Laue_measured_fraction_max 0.850
_diffrn_reflns_limit_h_max 20
_diffrn_reflns_limit_h_min -25
_diffrn_reflns_limit_k_max 10
_diffrn_reflns_limit_k_min -16
_diffrn_reflns_limit_l_max 31
_diffrn_reflns_limit_l_min -19
_diffrn_reflns_number 23546
_diffrn_reflns_point_group_measured_fraction_full 0.995
_diffrn_reflns_point_group_measured_fraction_max 0.850
_diffrn_reflns_theta_full 25.000
_diffrn_reflns_theta_max 29.169
_diffrn_reflns_theta_min 2.778
_diffrn_source 'Enhance (Mo) X-ray Source'
_exptl_absorpt_coefficient_mu 0.560
_exptl_absorpt_correction_T_max 1.00000
_exptl_absorpt_correction_T_min 0.70444
_exptl_absorpt_correction_type multi-scan
_exptl_crystal_colour pale-yellow
_exptl_crystal_density_diffrn 1.245
_exptl_crystal_density_method 'not measured'
_exptl_crystal_description block
_exptl_crystal_F_000 2072
_exptl_crystal_preparation ', Luminescent'
_exptl_crystal_recrystallization_method solvothermal
_exptl_crystal_size_max 0.300
_exptl_crystal_size_mid 0.200
_exptl_crystal_size_min 0.200
_platon_squeeze_details
;
The unit cell contains 52 H2O molecules which have been treated as a diffuse
contribution to the overall scattering and removed by SQUEEZE/PLATON.
The amount of these disordered solvent was determined by TGA, elemental analysis and SQUEEZE results.
A. L. Spek, J. Appl. Crystallogr., 2003, 36, 7-13.
A. L. Spek, Acta Crystallogr., 2009, D65, 148-155.
;
_refine_diff_density_max 0.546
_refine_diff_density_min -0.534
_refine_diff_density_rms 0.079
_refine_ls_extinction_method none
_refine_ls_goodness_of_fit_ref 0.980
_refine_ls_hydrogen_treatment constr
_refine_ls_matrix_type full
_refine_ls_number_parameters 503
_refine_ls_number_reflns 12310
_refine_ls_number_restraints 61
_refine_ls_restrained_S_all 0.978
_refine_ls_R_factor_all 0.2077
_refine_ls_R_factor_gt 0.0766
_refine_ls_shift/su_max 0.001
_refine_ls_shift/su_mean 0.000
_refine_ls_structure_factor_coef Fsqd
_refine_ls_weighting_details 'w=1/[\s^2^(Fo^2^)+(0.0000P)^2^] where P=(Fo^2^+2Fc^2^)/3'
_refine_ls_weighting_scheme calc
_refine_ls_wR_factor_gt 0.1054
_refine_ls_wR_factor_ref 0.1242
_reflns_Friedel_coverage 0.000
_reflns_number_gt 4237
_reflns_number_total 12310
_reflns_threshold_expression 'I > 2\s(I)'
_cod_data_source_file c7cc02139a2.cif
_cod_data_source_block shelx
_cod_database_code 7120237
_shelx_shelxl_version_number 2014/7
_shelx_space_group_comment
;
The symmetry employed for this shelxl refinement is uniquely defined
by the following loop, which should always be used as a source of
symmetry information in preference to the above space-group names.
They are only intended as comments.
;
_shelx_estimated_absorpt_t_min 0.850
_shelx_estimated_absorpt_t_max 0.896
_platon_squeeze_void_probe_radius 1.20

loop_
_space_group_symop_operation_xyz
'x, y, z'
'-x+1/2, y, -z+1/2'
'-x, -y, -z'
'x-1/2, -y, z-1/2'

loop_
_atom_site_label
_atom_site_type_symbol
_atom_site_fract_x
_atom_site_fract_y
_atom_site_fract_z
_atom_site_U_iso_or_equiv
_atom_site_adp_type
_atom_site_occupancy
_atom_site_site_symmetry_order
_atom_site_calc_flag
_atom_site_refinement_flags_posn
_atom_site_refinement_flags_adp
_atom_site_refinement_flags_occupancy
_atom_site_disorder_assembly
_atom_site_disorder_group
Cd1 Cd 0.50756(3) 0.24676(4) -0.35089(2) 0.05144(14) Uani 1 1 d . . . . .
C1 C 0.4676(5) 0.1872(7) -0.2203(4) 0.119(4) Uani 1 1 d . . . . .
H1 H 0.4374 0.1417 -0.2448 0.143 Uiso 1 1 calc R U . . .
C2 C 0.4645(5) 0.1846(6) -0.1601(3) 0.119(4) Uani 1 1 d . . . . .
H2 H 0.4353 0.1353 -0.1452 0.143 Uiso 1 1 calc R U . . .
C3 C 0.5034(3) 0.2526(6) -0.1235(3) 0.0595(17) Uani 1 1 d . . . . .
C4 C 0.5456(4) 0.3220(6) -0.1488(3) 0.095(3) Uani 1 1 d . . . . .
H4 H 0.5736 0.3720 -0.1257 0.114 Uiso 1 1 calc R U . . .
C5 C 0.5459(4) 0.3166(6) -0.2081(3) 0.092(3) Uani 1 1 d . . . . .
H5 H 0.5746 0.3656 -0.2240 0.110 Uiso 1 1 calc R U . . .
C6 C 0.4990(2) 0.2534(4) -0.05819(16) 0.0582(17) Uani 1 1 d DG . . . .
C7 C 0.5156(4) 0.1600(4) -0.0255(2) 0.114(7) Uani 0.451(9) 1 d DG U P A 1
H7 H 0.5300 0.0989 -0.0440 0.137 Uiso 0.451(9) 1 calc R U P A 1
C8 C 0.5106(4) 0.1578(4) 0.0346(2) 0.139(9) Uani 0.451(9) 1 d DG U P A 1
H8 H 0.5218 0.0953 0.0565 0.167 Uiso 0.451(9) 1 calc R U P A 1
C9 C 0.4891(2) 0.2491(4) 0.06217(15) 0.0535(16) Uani 1 1 d DG . . A .
C10 C 0.4725(4) 0.3425(4) 0.0295(2) 0.099(7) Uani 0.451(9) 1 d DG U P A 1
H10 H 0.4581 0.4036 0.0480 0.119 Uiso 0.451(9) 1 calc R U P A 1
C11 C 0.4775(4) 0.3447(4) -0.0307(2) 0.110(7) Uani 0.451(9) 1 d DG U P A 1
H11 H 0.4664 0.4072 -0.0525 0.132 Uiso 0.451(9) 1 calc R U P A 1
C7' C 0.4755(4) 0.1622(6) -0.0319(3) 0.052(4) Uani 0.549(9) 1 d D U P A 2
H7' H 0.4626 0.1021 -0.0553 0.063 Uiso 0.549(9) 1 calc R U P A 2
C8' C 0.4705(4) 0.1576(5) 0.0283(3) 0.051(4) Uani 0.549(9) 1 d D U P A 2
H8' H 0.4553 0.0956 0.0453 0.061 Uiso 0.549(9) 1 calc R U P A 2
C10' C 0.5126(4) 0.3414(5) 0.0369(3) 0.042(3) Uani 0.549(9) 1 d D U P A 2
H10' H 0.5250 0.4018 0.0603 0.051 Uiso 0.549(9) 1 calc R U P A 2
C11' C 0.5175(4) 0.3437(5) -0.0233(3) 0.047(3) Uani 0.549(9) 1 d D U P A 2
H11' H 0.5332 0.4055 -0.0402 0.056 Uiso 0.549(9) 1 calc R U P A 2
C12 C 0.8381(4) 0.6886(6) 0.1331(4) 0.092(3) Uani 1 1 d . . . . .
H12 H 0.8342 0.7614 0.1239 0.110 Uiso 1 1 calc R U . . .
C13 C 0.7765(4) 0.6304(6) 0.1359(4) 0.104(3) Uani 1 1 d . . . . .
H13 H 0.7329 0.6647 0.1286 0.124 Uiso 1 1 calc R U . . .
C14 C 0.7798(3) 0.5242(5) 0.1492(3) 0.0495(17) Uani 1 1 d . . . . .
C15 C 0.8458(3) 0.4778(5) 0.1595(3) 0.071(2) Uani 1 1 d . . . . .
H15 H 0.8506 0.4052 0.1691 0.085 Uiso 1 1 calc R U . . .
C16 C 0.9051(4) 0.5398(6) 0.1555(3) 0.074(2) Uani 1 1 d . . . . .
H16 H 0.9491 0.5064 0.1619 0.089 Uiso 1 1 calc R U . . .
C17 C 0.7145(3) 0.4611(5) 0.1547(3) 0.0542(18) Uani 1 1 d . . . . .
C18 C 0.6589(4) 0.5063(5) 0.1755(4) 0.077(2) Uani 1 1 d . . . . .
H18 H 0.6613 0.5779 0.1875 0.093 Uiso 1 1 calc R U . . .
C19 C 0.5995(3) 0.4484(5) 0.1791(3) 0.080(2) Uani 1 1 d . . . . .
H19 H 0.5620 0.4824 0.1931 0.096 Uiso 1 1 calc R U . . .
C20 C 0.5923(3) 0.3419(5) 0.1631(3) 0.0512(17) Uani 1 1 d . . . . .
C21 C 0.6468(4) 0.2946(5) 0.1431(3) 0.083(2) Uani 1 1 d . . . . .
H21 H 0.6441 0.2225 0.1321 0.100 Uiso 1 1 calc R U . . .
C22 C 0.7094(3) 0.3552(6) 0.1389(3) 0.087(3) Uani 1 1 d . . . . .
H22 H 0.7473 0.3219 0.1252 0.104 Uiso 1 1 calc R U . . .
C23 C 0.4825(4) 0.3342(6) 0.5106(3) 0.084(3) Uani 1 1 d . . . . .
H23 H 0.4705 0.3962 0.5296 0.101 Uiso 1 1 calc R U . . .
C24 C 0.4806(4) 0.3387(5) 0.4496(3) 0.070(2) Uani 1 1 d . . . . .
H24 H 0.4656 0.4010 0.4288 0.084 Uiso 1 1 calc R U . . .
C25 C 0.5008(3) 0.2510(5) 0.4203(2) 0.0493(15) Uani 1 1 d . . . . .
C26 C 0.5184(4) 0.1589(5) 0.4529(3) 0.072(2) Uani 1 1 d . . . . .
H26 H 0.5306 0.0961 0.4347 0.086 Uiso 1 1 calc R U . . .
C27 C 0.5176(4) 0.1627(5) 0.5142(3) 0.073(2) Uani 1 1 d . . . . .
H27 H 0.5302 0.1003 0.5357 0.088 Uiso 1 1 calc R U . . .
C28 C 0.5052(3) 0.2540(5) 0.3566(2) 0.0484(15) Uani 1 1 d . . . . .
C29 C 0.4556(3) 0.3138(5) 0.3184(3) 0.0594(19) Uani 1 1 d . . . . .
H29 H 0.4192 0.3490 0.3332 0.071 Uiso 1 1 calc R U . . .
C30 C 0.4607(4) 0.3210(5) 0.2576(3) 0.0616(19) Uani 1 1 d . . . . .
H30 H 0.4273 0.3597 0.2321 0.074 Uiso 1 1 calc R U . . .
C31 C 0.5167(3) 0.2693(5) 0.2357(3) 0.0466(16) Uani 1 1 d . . . . .
C32 C 0.5654(4) 0.2130(5) 0.2743(3) 0.066(2) Uani 1 1 d . . . . .
H32 H 0.6035 0.1807 0.2605 0.079 Uiso 1 1 calc R U . . .
C33 C 0.5585(4) 0.2035(5) 0.3338(3) 0.069(2) Uani 1 1 d . . . . .
H33 H 0.5908 0.1619 0.3587 0.083 Uiso 1 1 calc R U . . .
C34 C 0.1118(4) -0.0287(7) 0.1673(3) 0.083(3) Uani 1 1 d . . . . .
H34 H 0.0695 0.0042 0.1725 0.099 Uiso 1 1 calc R U . . .
C35 C 0.1716(4) 0.0371(6) 0.1664(3) 0.078(2) Uani 1 1 d . . . . .
H35 H 0.1681 0.1114 0.1699 0.093 Uiso 1 1 calc R U . . .
C36 C 0.2346(4) -0.0097(6) 0.1604(3) 0.072(2) Uani 1 1 d . . . . .
C37 C 0.2376(4) -0.1223(6) 0.1551(4) 0.092(3) Uani 1 1 d . . . . .
H37 H 0.2796 -0.1575 0.1516 0.110 Uiso 1 1 calc R U . . .
C38 C 0.1739(4) -0.1794(5) 0.1554(4) 0.089(3) Uani 1 1 d . . . . .
H38 H 0.1756 -0.2537 0.1513 0.107 Uiso 1 1 calc R U . . .
C39 C 0.2991(4) 0.0577(6) 0.1548(3) 0.070(2) Uani 1 1 d . . . . .
C40 C 0.2917(4) 0.1574(6) 0.1293(3) 0.089(3) Uani 1 1 d . . . . .
H40 H 0.2469 0.1869 0.1183 0.107 Uiso 1 1 calc R U . . .
C41 C 0.3505(4) 0.2135(6) 0.1201(3) 0.089(3) Uani 1 1 d . . . . .
H41 H 0.3450 0.2790 0.1002 0.107 Uiso 1 1 calc R U . . .
C42 C 0.4171(4) 0.1759(5) 0.1394(3) 0.0535(18) Uani 1 1 d . . . . .
C43 C 0.4253(3) 0.0762(6) 0.1665(3) 0.074(2) Uani 1 1 d . . . . .
H43 H 0.4700 0.0487 0.1801 0.089 Uiso 1 1 calc R U . . .
C44 C 0.3641(4) 0.0180(5) 0.1728(3) 0.074(2) Uani 1 1 d . . . . .
H44 H 0.3687 -0.0501 0.1898 0.089 Uiso 1 1 calc R U . . .
C45 C 0.4812(3) 0.2383(5) 0.1271(3) 0.0538(17) Uani 1 1 d . . . . .
C46 C 0.5262(3) 0.2808(5) 0.1711(3) 0.0561(18) Uani 1 1 d . . . . .
N1 N 0.5098(3) 0.2491(5) -0.2454(2) 0.0603(14) Uani 1 1 d . . . . .
N2 N 0.9026(3) 0.6447(4) 0.1430(2) 0.0605(16) Uani 1 1 d . . . . .
N3 N 0.5003(3) 0.2474(5) 0.54415(19) 0.0647(15) Uani 1 1 d . . . . .
N4 N 0.1122(3) -0.1362(5) 0.1610(2) 0.0631(17) Uani 1 1 d . . . . .
Cl1 Cl 0.58360(9) 0.41639(14) -0.34882(8) 0.0654(5) Uani 1 1 d . . . . .
Cl2 Cl 0.43130(9) 0.07654(13) -0.36124(8) 0.0699(5) Uani 1 1 d . . . . .

loop_
_atom_site_aniso_label
_atom_site_aniso_U_11
_atom_site_aniso_U_22
_atom_site_aniso_U_33
_atom_site_aniso_U_23
_atom_site_aniso_U_13
_atom_site_aniso_U_12
Cd1 0.0566(3) 0.0613(3) 0.0385(2) 0.0034(3) 0.0139(2) 0.0255(3)
C1 0.178(10) 0.127(8) 0.057(6) -0.024(5) 0.031(7) -0.071(7)
C2 0.197(10) 0.135(8) 0.032(5) -0.019(5) 0.037(6) -0.088(7)
C3 0.076(5) 0.066(4) 0.037(4) 0.000(4) 0.009(4) 0.005(4)
C4 0.101(7) 0.156(8) 0.029(4) -0.004(4) 0.011(5) -0.069(6)
C5 0.111(7) 0.120(7) 0.048(5) -0.007(5) 0.024(5) -0.044(5)
C6 0.084(5) 0.056(4) 0.036(3) 0.005(4) 0.011(3) -0.005(4)
C7 0.114(7) 0.114(7) 0.114(7) -0.0002(10) 0.0177(15) 0.0005(10)
C8 0.139(9) 0.139(9) 0.139(9) 0.0001(10) 0.0213(17) 0.0004(10)
C9 0.081(5) 0.052(4) 0.029(3) -0.018(4) 0.014(3) -0.017(4)
C10 0.100(7) 0.100(7) 0.099(7) 0.0003(10) 0.0154(14) 0.0001(10)
C11 0.110(7) 0.110(7) 0.110(7) 0.0000(10) 0.0170(15) 0.0002(10)
C7' 0.053(4) 0.052(4) 0.051(4) -0.0005(10) 0.0084(11) -0.0006(10)
C8' 0.051(4) 0.051(4) 0.050(4) 0.0003(10) 0.0082(11) -0.0008(10)
C10' 0.043(3) 0.043(3) 0.042(3) 0.0003(10) 0.0066(11) -0.0013(10)
C11' 0.047(4) 0.047(3) 0.047(4) 0.0003(10) 0.0077(11) -0.0009(10)
C12 0.045(5) 0.071(5) 0.154(8) 0.047(5) -0.003(5) -0.032(4)
C13 0.058(5) 0.064(5) 0.183(9) 0.056(6) -0.001(6) -0.018(4)
C14 0.037(4) 0.058(4) 0.056(4) 0.012(3) 0.014(3) -0.013(3)
C15 0.047(5) 0.051(4) 0.114(7) 0.018(4) 0.015(5) -0.016(4)
C16 0.051(5) 0.083(6) 0.093(6) 0.019(5) 0.024(4) 0.010(4)
C17 0.051(5) 0.043(4) 0.068(5) 0.003(3) 0.008(4) -0.021(3)
C18 0.052(5) 0.050(4) 0.130(7) -0.015(4) 0.016(5) -0.019(4)
C19 0.049(5) 0.057(5) 0.141(7) -0.017(5) 0.041(5) -0.017(4)
C20 0.045(4) 0.063(5) 0.048(4) -0.004(3) 0.016(4) -0.025(4)
C21 0.081(6) 0.064(5) 0.114(7) -0.014(4) 0.043(5) -0.030(4)
C22 0.051(5) 0.072(5) 0.149(8) -0.005(5) 0.053(5) -0.011(4)
C23 0.127(7) 0.069(5) 0.057(5) 0.005(4) 0.013(5) 0.039(5)
C24 0.124(7) 0.059(5) 0.029(4) 0.011(3) 0.017(4) 0.032(4)
C25 0.063(4) 0.048(4) 0.039(3) -0.012(4) 0.014(3) 0.004(4)
C26 0.113(7) 0.053(5) 0.055(5) -0.006(4) 0.032(5) 0.007(4)
C27 0.131(7) 0.048(4) 0.041(4) 0.013(3) 0.012(5) 0.022(4)
C28 0.061(4) 0.054(4) 0.032(3) -0.002(4) 0.012(3) 0.014(4)
C29 0.072(5) 0.070(5) 0.042(4) 0.000(3) 0.029(4) 0.004(4)
C30 0.062(5) 0.076(5) 0.046(5) 0.010(4) 0.006(4) 0.009(4)
C31 0.046(4) 0.052(4) 0.040(4) 0.000(3) 0.005(3) -0.026(3)
C32 0.066(5) 0.088(6) 0.047(4) 0.004(4) 0.019(4) 0.004(4)
C33 0.091(6) 0.074(5) 0.042(4) 0.010(3) 0.011(4) 0.005(4)
C34 0.067(6) 0.098(6) 0.090(6) -0.038(5) 0.031(5) -0.037(5)
C35 0.052(5) 0.073(5) 0.110(7) -0.019(5) 0.021(5) -0.023(4)
C36 0.089(6) 0.065(5) 0.058(5) -0.006(4) 0.002(5) -0.042(5)
C37 0.047(5) 0.070(5) 0.166(9) -0.007(5) 0.039(5) -0.013(4)
C38 0.084(6) 0.042(4) 0.148(8) -0.016(5) 0.037(6) -0.043(4)
C39 0.050(5) 0.083(6) 0.080(6) 0.004(4) 0.020(4) -0.032(4)
C40 0.058(5) 0.075(5) 0.129(7) 0.035(5) -0.005(5) -0.035(4)
C41 0.064(5) 0.099(7) 0.101(6) 0.028(5) 0.003(5) -0.037(5)
C42 0.067(5) 0.066(5) 0.029(4) 0.000(3) 0.012(4) -0.042(4)
C43 0.048(5) 0.081(5) 0.092(6) 0.024(5) 0.004(4) -0.027(4)
C44 0.073(6) 0.060(5) 0.091(6) 0.012(4) 0.013(5) -0.027(4)
C45 0.049(4) 0.067(4) 0.042(4) 0.009(4) -0.005(3) -0.017(4)
C46 0.075(5) 0.060(5) 0.039(4) -0.007(3) 0.024(4) -0.015(4)
N1 0.071(4) 0.078(4) 0.034(3) -0.002(3) 0.016(3) -0.002(4)
N2 0.050(4) 0.062(4) 0.069(4) 0.009(3) 0.010(3) -0.020(3)
N3 0.112(5) 0.051(3) 0.036(3) -0.003(3) 0.027(3) 0.030(4)
N4 0.041(4) 0.084(5) 0.065(4) -0.012(3) 0.010(3) -0.022(3)
Cl1 0.0592(12) 0.0718(12) 0.0674(12) 0.0108(10) 0.0169(10) 0.0236(10)
Cl2 0.0779(13) 0.0607(11) 0.0728(13) -0.0113(10) 0.0172(11) 0.0136(10)

loop_
_atom_type_symbol
_atom_type_description
_atom_type_scat_dispersion_real
_atom_type_scat_dispersion_imag
_atom_type_scat_source
C C 0.0033 0.0016 'International Tables Vol C Tables 4.2.6.8 and 6.1.1.4'
H H 0.0000 0.0000 'International Tables Vol C Tables 4.2.6.8 and 6.1.1.4'
N N 0.0061 0.0033 'International Tables Vol C Tables 4.2.6.8 and 6.1.1.4'
O O 0.0106 0.0060 'International Tables Vol C Tables 4.2.6.8 and 6.1.1.4'
Cl Cl 0.1484 0.1585 'International Tables Vol C Tables 4.2.6.8 and 6.1.1.4'
Cd Cd -0.8075 1.2024 'International Tables Vol C Tables 4.2.6.8 and 6.1.1.4'

loop_
_geom_angle_atom_site_label_1
_geom_angle_atom_site_label_2
_geom_angle_atom_site_label_3
_geom_angle
_geom_angle_site_symmetry_1
_geom_angle_site_symmetry_3
N3 Cd1 N1 177.53(19) 1_554 .
N3 Cd1 N2 91.17(18) 1_554 4_565
N1 Cd1 N2 86.43(19) . 4_565
N3 Cd1 N4 91.93(18) 1_554 4_655
N1 Cd1 N4 90.47(18) . 4_655
N2 Cd1 N4 176.83(19) 4_565 4_655
N3 Cd1 Cl1 87.74(15) 1_554 .
N1 Cd1 Cl1 92.81(17) . .
N2 Cd1 Cl1 90.33(15) 4_565 .
N4 Cd1 Cl1 90.46(17) 4_655 .
N3 Cd1 Cl2 88.04(15) 1_554 .
N1 Cd1 Cl2 91.41(17) . .
N2 Cd1 Cl2 89.98(16) 4_565 .
N4 Cd1 Cl2 89.45(16) 4_655 .
Cl1 Cd1 Cl2 175.78(6) . .
N1 C1 C2 124.7(7) . .
N1 C1 H1 117.7 . .
C2 C1 H1 117.7 . .
C3 C2 C1 120.2(8) . .
C3 C2 H2 119.9 . .
C1 C2 H2 119.9 . .
C2 C3 C4 116.4(6) . .
C2 C3 C6 120.9(7) . .
C4 C3 C6 122.6(6) . .
C5 C4 C3 118.9(7) . .
C5 C4 H4 120.6 . .
C3 C4 H4 120.6 . .
N1 C5 C4 126.5(7) . .
N1 C5 H5 116.8 . .
C4 C5 H5 116.8 . .
C11' C6 C7' 118.8(6) . .
C7 C6 C11 120.0 . .
C11' C6 C3 121.6(5) . .
C7' C6 C3 119.5(6) . .
C7 C6 C3 118.8(4) . .
C11 C6 C3 121.2(4) . .
C6 C7 C8 120.0 . .
C6 C7 H7 120.0 . .
C8 C7 H7 120.0 . .
C9 C8 C7 120.0 . .
C9 C8 H8 120.0 . .
C7 C8 H8 120.0 . .
C10' C9 C8' 121.1(5) . .
C8 C9 C10 120.0 . .
C10' C9 C45 124.4(5) . .
C8' C9 C45 114.5(5) . .
C8 C9 C45 116.7(4) . .
C10 C9 C45 123.2(4) . .
C11 C10 C9 120.0 . .
C11 C10 H10 120.0 . .
C9 C10 H10 120.0 . .
C10 C11 C6 120.0 . .
C10 C11 H11 120.0 . .
C6 C11 H11 120.0 . .
C6 C7' C8' 122.4(7) . .
C6 C7' H7' 118.8 . .
C8' C7' H7' 118.8 . .
C9 C8' C7' 117.6(7) . .
C9 C8' H8' 121.2 . .
C7' C8' H8' 121.2 . .
C9 C10' C11' 120.1(7) . .
C9 C10' H10' 120.0 . .
C11' C10' H10' 120.0 . .
C6 C11' C10' 119.9(7) . .
C6 C11' H11' 120.0 . .
C10' C11' H11' 120.0 . .
N2 C12 C13 123.1(7) . .
N2 C12 H12 118.4 . .
C13 C12 H12 118.4 . .
C14 C13 C12 120.5(7) . .
C14 C13 H13 119.8 . .
C12 C13 H13 119.8 . .
C13 C14 C15 117.2(6) . .
C13 C14 C17 121.4(6) . .
C15 C14 C17 121.4(6) . .
C14 C15 C16 119.6(6) . .
C14 C15 H15 120.2 . .
C16 C15 H15 120.2 . .
N2 C16 C15 123.7(6) . .
N2 C16 H16 118.2 . .
C15 C16 H16 118.2 . .
C18 C17 C22 117.7(6) . .
C18 C17 C14 121.6(6) . .
C22 C17 C14 120.8(6) . .
C17 C18 C19 120.8(6) . .
C17 C18 H18 119.6 . .
C19 C18 H18 119.6 . .
C18 C19 C20 123.0(7) . .
C18 C19 H19 118.5 . .
C20 C19 H19 118.5 . .
C21 C20 C19 117.6(6) . .
C21 C20 C46 122.1(6) . .
C19 C20 C46 120.3(6) . .
C20 C21 C22 119.7(7) . .
C20 C21 H21 120.2 . .
C22 C21 H21 120.2 . .
C17 C22 C21 121.2(6) . .
C17 C22 H22 119.4 . .
C21 C22 H22 119.4 . .
N3 C23 C24 124.9(6) . .
N3 C23 H23 117.6 . .
C24 C23 H23 117.6 . .
C25 C24 C23 119.5(6) . .
C25 C24 H24 120.3 . .
C23 C24 H24 120.3 . .
C24 C25 C26 117.7(6) . .
C24 C25 C28 121.8(6) . .
C26 C25 C28 120.5(6) . .
C25 C26 C27 118.1(6) . .
C25 C26 H26 121.0 . .
C27 C26 H26 121.0 . .
N3 C27 C26 125.6(6) . .
N3 C27 H27 117.2 . .
C26 C27 H27 117.2 . .
C33 C28 C29 118.8(6) . .
C33 C28 C25 121.7(6) . .
C29 C28 C25 119.5(6) . .
C28 C29 C30 120.2(6) . .
C28 C29 H29 119.9 . .
C30 C29 H29 119.9 . .
C31 C30 C29 119.5(6) . .
C31 C30 H30 120.2 . .
C29 C30 H30 120.2 . .
C32 C31 C30 119.1(6) . .
C32 C31 C46 119.9(6) . .
C30 C31 C46 120.9(6) . .
C31 C32 C33 120.8(6) . .
C31 C32 H32 119.6 . .
C33 C32 H32 119.6 . .
C28 C33 C32 121.5(6) . .
C28 C33 H33 119.3 . .
C32 C33 H33 119.3 . .
N4 C34 C35 123.9(7) . .
N4 C34 H34 118.1 . .
C35 C34 H34 118.1 . .
C36 C35 C34 119.0(7) . .
C36 C35 H35 120.5 . .
C34 C35 H35 120.5 . .
C35 C36 C37 118.7(7) . .
C35 C36 C39 121.1(7) . .
C37 C36 C39 120.0(8) . .
C36 C37 C38 117.0(7) . .
C36 C37 H37 121.5 . .
C38 C37 H37 121.5 . .
N4 C38 C37 125.5(6) . .
N4 C38 H38 117.2 . .
C37 C38 H38 117.2 . .
C44 C39 C40 119.6(6) . .
C44 C39 C36 120.0(7) . .
C40 C39 C36 120.4(7) . .
C39 C40 C41 119.6(7) . .
C39 C40 H40 120.2 . .
C41 C40 H40 120.2 . .
C42 C41 C40 121.6(7) . .
C42 C41 H41 119.2 . .
C40 C41 H41 119.2 . .
C41 C42 C43 119.2(6) . .
C41 C42 C45 120.4(6) . .
C43 C42 C45 120.2(7) . .
C42 C43 C44 118.0(7) . .
C42 C43 H43 121.0 . .
C44 C43 H43 121.0 . .
C39 C44 C43 121.8(7) . .
C39 C44 H44 119.1 . .
C43 C44 H44 119.1 . .
C46 C45 C42 121.0(5) . .
C46 C45 C9 123.4(5) . .
C42 C45 C9 115.6(5) . .
C45 C46 C20 124.6(5) . .
C45 C46 C31 122.3(5) . .
C20 C46 C31 113.1(5) . .
C1 N1 C5 113.2(6) . .
C1 N1 Cd1 120.8(5) . .
C5 N1 Cd1 125.6(5) . .
C12 N2 C16 115.9(6) . .
C12 N2 Cd1 121.5(4) . 4_666
C16 N2 Cd1 122.2(5) . 4_666
C27 N3 C23 114.2(5) . .
C27 N3 Cd1 122.4(4) . 1_556
C23 N3 Cd1 123.3(5) . 1_556
C38 N4 C34 115.7(6) . .
C38 N4 Cd1 119.8(5) . 4_556
C34 N4 Cd1 124.1(5) . 4_556

loop_
_geom_bond_atom_site_label_1
_geom_bond_atom_site_label_2
_geom_bond_distance
_geom_bond_site_symmetry_2
Cd1 N3 2.376(4) 1_554
Cd1 N1 2.399(5) .
Cd1 N2 2.406(5) 4_565
Cd1 N4 2.409(5) 4_655
Cd1 Cl1 2.5587(19) .
Cd1 Cl2 2.5611(18) .
C1 N1 1.309(8) .
C1 C2 1.384(9) .
C1 H1 0.9300 .
C2 C3 1.332(8) .
C2 H2 0.9300 .
C3 C4 1.369(8) .
C3 C6 1.504(6) .
C4 C5 1.356(8) .
C4 H4 0.9300 .
C5 N1 1.312(8) .
C5 H5 0.9300 .
C6 C11' 1.3898(10) .
C6 C7' 1.3899(10) .
C6 C7 1.3900 .
C6 C11 1.3900 .
C7 C8 1.3900 .
C7 H7 0.9300 .
C8 C9 1.3900 .
C8 H8 0.9300 .
C9 C10' 1.3898(10) .
C9 C8' 1.3899(10) .
C9 C10 1.3900 .
C9 C45 1.517(6) .
C10 C11 1.3900 .
C10 H10 0.9300 .
C11 H11 0.9300 .
C7' C8' 1.3904(10) .
C7' H7' 0.9300 .
C8' H8' 0.9300 .
C10' C11' 1.3901(10) .
C10' H10' 0.9300 .
C11' H11' 0.9300 .
C12 N2 1.335(7) .
C12 C13 1.392(8) .
C12 H12 0.9300 .
C13 C14 1.354(8) .
C13 H13 0.9300 .
C14 C15 1.376(7) .
C14 C17 1.496(7) .
C15 C16 1.385(8) .
C15 H15 0.9300 .
C16 N2 1.336(7) .
C16 H16 0.9300 .
C17 C18 1.352(8) .
C17 C22 1.365(8) .
C18 C19 1.358(8) .
C18 H18 0.9300 .
C19 C20 1.376(8) .
C19 H19 0.9300 .
C20 C21 1.337(8) .
C20 C46 1.509(8) .
C21 C22 1.430(8) .
C21 H21 0.9300 .
C22 H22 0.9300 .
C23 N3 1.335(7) .
C23 C24 1.388(8) .
C23 H23 0.9300 .
C24 C25 1.365(8) .
C24 H24 0.9300 .
C25 C26 1.379(8) .
C25 C28 1.469(7) .
C26 C27 1.401(8) .
C26 H26 0.9300 .
C27 N3 1.325(7) .
C27 H27 0.9300 .
C28 C33 1.366(8) .
C28 C29 1.399(7) .
C29 C30 1.407(7) .
C29 H29 0.9300 .
C30 C31 1.404(8) .
C30 H30 0.9300 .
C31 C32 1.372(7) .
C31 C46 1.519(7) .
C32 C33 1.387(7) .
C32 H32 0.9300 .
C33 H33 0.9300 .
C34 N4 1.345(8) .
C34 C35 1.409(8) .
C34 H34 0.9300 .
C35 C36 1.365(9) .
C35 H35 0.9300 .
C36 C37 1.408(8) .
C36 C39 1.512(8) .
C37 C38 1.410(8) .
C37 H37 0.9300 .
C38 N4 1.320(8) .
C38 H38 0.9300 .
C39 C44 1.342(8) .
C39 C40 1.367(9) .
C40 C41 1.368(8) .
C40 H40 0.9300 .
C41 C42 1.364(8) .
C41 H41 0.9300 .
C42 C43 1.383(8) .
C42 C45 1.513(8) .
C43 C44 1.403(8) .
C43 H43 0.9300 .
C44 H44 0.9300 .
C45 C46 1.327(7) .
N2 Cd1 2.406(5) 4_666
N3 Cd1 2.376(4) 1_556
N4 Cd1 2.409(5) 4_556

loop_
_geom_torsion_atom_site_label_1
_geom_torsion_atom_site_label_2
_geom_torsion_atom_site_label_3
_geom_torsion_atom_site_label_4
_geom_torsion
_geom_torsion_site_symmetry_4
N1 C1 C2 C3 4.1(16) .
C1 C2 C3 C4 -0.7(14) .
C1 C2 C3 C6 178.0(8) .
C2 C3 C4 C5 -0.7(13) .
C6 C3 C4 C5 -179.4(7) .
C3 C4 C5 N1 -1.0(14) .
C2 C3 C6 C11' -156.7(7) .
C4 C3 C6 C11' 22.0(9) .
C2 C3 C6 C7' 22.8(9) .
C4 C3 C6 C7' -158.5(7) .
C2 C3 C6 C7 59.3(9) .
C4 C3 C6 C7 -122.1(7) .
C2 C3 C6 C11 -119.4(8) .
C4 C3 C6 C11 59.3(8) .
C11 C6 C7 C8 0.0 .
C3 C6 C7 C8 -178.7(5) .
C6 C7 C8 C9 0.0 .
C7 C8 C9 C10 0.0 .
C7 C8 C9 C45 176.7(4) .
C8 C9 C10 C11 0.0 .
C45 C9 C10 C11 -176.5(5) .
C9 C10 C11 C6 0.0 .
C7 C6 C11 C10 0.0 .
C3 C6 C11 C10 178.7(5) .
C11' C6 C7' C8' -0.7(2) .
C3 C6 C7' C8' 179.7(5) .
C10' C9 C8' C7' -0.7(2) .
C45 C9 C8' C7' 179.1(5) .
C6 C7' C8' C9 1.0(3) .
C8' C9 C10' C11' 0.3(2) .
C45 C9 C10' C11' -179.5(5) .
C7' C6 C11' C10' 0.2(2) .
C3 C6 C11' C10' 179.8(5) .
C9 C10' C11' C6 0.0(3) .
N2 C12 C13 C14 0.1(14) .
C12 C13 C14 C15 -0.1(12) .
C12 C13 C14 C17 177.6(7) .
C13 C14 C15 C16 -0.5(11) .
C17 C14 C15 C16 -178.2(6) .
C14 C15 C16 N2 1.2(12) .
C13 C14 C17 C18 -33.0(11) .
C15 C14 C17 C18 144.7(8) .
C13 C14 C17 C22 147.2(8) .
C15 C14 C17 C22 -35.2(10) .
C22 C17 C18 C19 -1.5(12) .
C14 C17 C18 C19 178.7(7) .
C17 C18 C19 C20 0.9(13) .
C18 C19 C20 C21 0.1(12) .
C18 C19 C20 C46 176.9(7) .
C19 C20 C21 C22 -0.4(11) .
C46 C20 C21 C22 -177.2(7) .
C18 C17 C22 C21 1.2(12) .
C14 C17 C22 C21 -179.0(7) .
C20 C21 C22 C17 -0.2(12) .
N3 C23 C24 C25 -2.9(13) .
C23 C24 C25 C26 3.7(11) .
C23 C24 C25 C28 -175.0(7) .
C24 C25 C26 C27 -2.8(10) .
C28 C25 C26 C27 176.0(6) .
C25 C26 C27 N3 0.8(12) .
C24 C25 C28 C33 140.8(7) .
C26 C25 C28 C33 -38.0(10) .
C24 C25 C28 C29 -36.3(10) .
C26 C25 C28 C29 145.0(7) .
C33 C28 C29 C30 0.3(10) .
C25 C28 C29 C30 177.5(6) .
C28 C29 C30 C31 -1.2(10) .
C29 C30 C31 C32 -0.2(9) .
C29 C30 C31 C46 -176.4(5) .
C30 C31 C32 C33 2.3(9) .
C46 C31 C32 C33 178.6(6) .
C29 C28 C33 C32 1.8(10) .
C25 C28 C33 C32 -175.3(6) .
C31 C32 C33 C28 -3.2(10) .
N4 C34 C35 C36 -1.8(12) .
C34 C35 C36 C37 0.1(12) .
C34 C35 C36 C39 175.6(7) .
C35 C36 C37 C38 1.1(12) .
C39 C36 C37 C38 -174.4(7) .
C36 C37 C38 N4 -1.0(14) .
C35 C36 C39 C44 152.8(8) .
C37 C36 C39 C44 -31.8(11) .
C35 C36 C39 C40 -29.9(11) .
C37 C36 C39 C40 145.6(8) .
C44 C39 C40 C41 2.8(13) .
C36 C39 C40 C41 -174.6(7) .
C39 C40 C41 C42 -4.5(13) .
C40 C41 C42 C43 3.0(12) .
C40 C41 C42 C45 178.3(7) .
C41 C42 C43 C44 0.2(11) .
C45 C42 C43 C44 -175.2(6) .
C40 C39 C44 C43 0.4(13) .
C36 C39 C44 C43 177.7(6) .
C42 C43 C44 C39 -1.8(12) .
C41 C42 C45 C46 114.9(8) .
C43 C42 C45 C46 -69.8(9) .
C41 C42 C45 C9 -64.5(9) .
C43 C42 C45 C9 110.8(7) .
C10' C9 C45 C46 -38.2(9) .
C8' C9 C45 C46 142.0(6) .
C8 C9 C45 C46 106.8(7) .
C10 C9 C45 C46 -76.6(8) .
C10' C9 C45 C42 141.1(6) .
C8' C9 C45 C42 -38.7(7) .
C8 C9 C45 C42 -73.9(7) .
C10 C9 C45 C42 102.8(6) .
C42 C45 C46 C20 178.5(7) .
C9 C45 C46 C20 -2.2(10) .
C42 C45 C46 C31 0.3(10) .
C9 C45 C46 C31 179.6(6) .
C21 C20 C46 C45 -66.0(10) .
C19 C20 C46 C45 117.2(8) .
C21 C20 C46 C31 112.4(8) .
C19 C20 C46 C31 -64.4(8) .
C32 C31 C46 C45 115.3(7) .
C30 C31 C46 C45 -68.5(8) .
C32 C31 C46 C20 -63.2(8) .
C30 C31 C46 C20 113.0(7) .
C2 C1 N1 C5 -5.4(14) .
C2 C1 N1 Cd1 -178.9(8) .
C4 C5 N1 C1 3.9(13) .
C4 C5 N1 Cd1 177.1(7) .
C13 C12 N2 C16 0.5(12) .
C13 C12 N2 Cd1 -172.5(6) 4_666
C15 C16 N2 C12 -1.1(11) .
C15 C16 N2 Cd1 171.8(6) 4_666
C26 C27 N3 C23 0.2(12) .
C26 C27 N3 Cd1 -176.2(6) 1_556
C24 C23 N3 C27 0.9(12) .
C24 C23 N3 Cd1 177.2(6) 1_556
C37 C38 N4 C34 -0.6(13) .
C37 C38 N4 Cd1 173.1(7) 4_556
C35 C34 N4 C38 2.0(11) .
C35 C34 N4 Cd1 -171.3(6) 4_556

loop_
_platon_squeeze_void_nr
_platon_squeeze_void_average_x
_platon_squeeze_void_average_y
_platon_squeeze_void_average_z
_platon_squeeze_void_volume
_platon_squeeze_void_count_electrons
_platon_squeeze_void_content
1 0.250 -0.054 -0.086 983 261 '26 H2O'
2 0.750 -0.050 0.416 981 261 '26 H2O'
